data_7035110
loop_
_publ_author_name
'Bryant, Macguire R.'
'Burrows, Andrew D.'
'Fitchett, Christopher M.'
'Hawes, Chris S.'
'Hunter, Sally O.'
'Keenan, Luke L.'
'Kelly, David J.'
'Kruger, Paul E.'
'Mahon, Mary F.'
'Richardson, Christopher'

_publ_section_title
;
 The synthesis and characterisation of coordination and hydrogen-bonded
 networks based on 4-(3,5-dimethyl-1H-pyrazol-4-yl)benzoic acid.
;
_journal_issue 19
_journal_name_full 'Dalton transactions (Cambridge, England : 2003)'
_journal_page_first 9269
_journal_page_last 9280
_journal_paper_doi 10.1039/c5dt00011d
_journal_volume 44
_journal_year 2015
_chemical_formula_moiety '0.13(C192 H176 Cu8 N32 O32), 4(C H4 O), O'
_chemical_formula_sum 'C28 H38 Cu N4 O9'
_chemical_formula_weight 638.16
_chemical_properties_physical 'Crystals lose solvent and change to another phase.'
_space_group_crystal_system tetragonal
_space_group_IT_number 88
_space_group_name_Hall '-I 4ad'
_space_group_name_H-M_alt 'I 41/a'
_symmetry_Int_Tables_number 88
_symmetry_space_group_name_Hall '-I 4ad'
_symmetry_space_group_name_H-M 'I 41/a :2'
_atom_sites_solution_hydrogens geom
_atom_sites_solution_primary iterative
_audit_creation_date 2014-12-29
_audit_creation_method
;
Olex2 1.2
(compiled 2014.08.28 svn.r2986 for OlexSys, GUI svn.r4874)
;
_audit_update_record
;
2015-03-12 deposited with the CCDC.
2015-04-17 downloaded from the CCDC.
;
_cell_angle_alpha 90
_cell_angle_beta 90
_cell_angle_gamma 90
_cell_formula_units_Z 8
_cell_length_a 23.5927(4)
_cell_length_b 23.5927(4)
_cell_length_c 11.7356(3)
_cell_measurement_reflns_used 6699
_cell_measurement_temperature 120.01(10)
_cell_measurement_theta_max 73.7460
_cell_measurement_theta_min 4.1870
_cell_volume 6532.2(2)
_computing_cell_refinement
;
CrysAlisPro, Agilent Technologies,
Version 1.171.36.28 (release 01-02-2013 CrysAlis171 .NET)
(compiled Feb  1 2013,16:14:44)
;
_computing_data_collection
;
CrysAlisPro, Agilent Technologies,
Version 1.171.36.28 (release 01-02-2013 CrysAlis171 .NET)
(compiled Feb  1 2013,16:14:44)
;
_computing_data_reduction
;
CrysAlisPro, Agilent Technologies,
Version 1.171.36.28 (release 01-02-2013 CrysAlis171 .NET)
(compiled Feb  1 2013,16:14:44)
;
_computing_molecular_graphics 'Olex2 (Dolomanov et al., 2009)'
_computing_publication_material 'Olex2 (Dolomanov et al., 2009)'
_computing_structure_refinement 'ShelXL (Sheldrick, 2008)'
_computing_structure_solution 'olex2.solve (Bourhis et al., 2013)'
_diffrn_ambient_temperature 123(2)
_diffrn_detector_area_resol_mean 10.6501
_diffrn_measured_fraction_theta_full 0.999
_diffrn_measured_fraction_theta_max 0.995
_diffrn_measurement_details
;
  1 omega  -49.00   36.00   1.0000    2.0000
omega____ theta____ kappa____ phi______ frames
    -      -39.6563   37.0000 -120.0000 85

  2 omega   41.00   74.00   1.0000    2.0000
omega____ theta____ kappa____ phi______ frames
    -       39.6563 -125.0000  -90.0000 33

  3 omega -119.00  -92.00   1.0000    4.0000
omega____ theta____ kappa____ phi______ frames
    -      -61.5000 -125.0000    0.0000 27

  4 omega  132.00  168.00   1.0000    4.0000
omega____ theta____ kappa____ phi______ frames
    -      107.7801  125.0000   30.0000 36

  5 omega   31.00   63.00   1.0000    4.0000
omega____ theta____ kappa____ phi______ frames
    -      107.7801  -30.0000  -90.0000 32

  6 omega   33.00   78.00   1.0000    4.0000
omega____ theta____ kappa____ phi______ frames
    -      107.7801  -45.0000 -180.0000 45

  7 omega   80.00  177.00   1.0000    4.0000
omega____ theta____ kappa____ phi______ frames
    -      107.7801   45.0000  150.0000 97

  8 omega -118.00   -6.00   1.0000    2.0000
omega____ theta____ kappa____ phi______ frames
    -      -39.6563  -77.0000  120.0000 112

  9 omega -116.00  -13.00   1.0000    2.0000
omega____ theta____ kappa____ phi______ frames
    -      -39.6563  -37.0000 -120.0000 103
;
_diffrn_measurement_device_type 'SuperNova, Dual, Cu at zero, Atlas'
_diffrn_measurement_method '\w scans'
_diffrn_orient_matrix_UB_11 0.0569727000
_diffrn_orient_matrix_UB_12 0.0306468000
_diffrn_orient_matrix_UB_13 -0.0178507000
_diffrn_orient_matrix_UB_21 0.0300988000
_diffrn_orient_matrix_UB_22 -0.0455879000
_diffrn_orient_matrix_UB_23 0.0719933000
_diffrn_orient_matrix_UB_31 0.0108123000
_diffrn_orient_matrix_UB_32 -0.0352272000
_diffrn_orient_matrix_UB_33 -0.1083051000
_diffrn_radiation_monochromator mirror
_diffrn_radiation_probe x-ray
_diffrn_radiation_type CuK\a
_diffrn_radiation_wavelength 1.54184
_diffrn_reflns_av_R_equivalents 0.0241
_diffrn_reflns_av_unetI/netI 0.0168
_diffrn_reflns_laue_measured_fraction_full 0.999
_diffrn_reflns_laue_measured_fraction_max 0.995
_diffrn_reflns_limit_h_max 27
_diffrn_reflns_limit_h_min -27
_diffrn_reflns_limit_k_max 28
_diffrn_reflns_limit_k_min -23
_diffrn_reflns_limit_l_max 9
_diffrn_reflns_limit_l_min -14
_diffrn_reflns_number 9018
_diffrn_reflns_point_group_measured_fraction_full 0.999
_diffrn_reflns_point_group_measured_fraction_max 0.995
_diffrn_reflns_theta_full 67.684
_diffrn_reflns_theta_max 69.920
_diffrn_reflns_theta_min 4.208
_diffrn_source 'SuperNova (Cu) X-ray Source'
_exptl_absorpt_coefficient_mu 1.401
_exptl_absorpt_correction_T_max 1.00000
_exptl_absorpt_correction_T_min 0.43831
_exptl_absorpt_correction_type multi-scan
_exptl_absorpt_process_details
;
CrysAlisPro, Agilent Technologies,
Version 1.171.36.28 (release 01-02-2013 CrysAlis171 .NET)
(compiled Feb  1 2013,16:14:44)
Empirical absorption correction using spherical harmonics,
 implemented in SCALE3 ABSPACK scaling algorithm.
;
_exptl_crystal_colour violet
_exptl_crystal_colour_primary violet
_exptl_crystal_density_diffrn 1.298
_exptl_crystal_density_method 'not measured'
_exptl_crystal_description block
_exptl_crystal_F_000 2680
_exptl_crystal_size_max 0.19
_exptl_crystal_size_mid 0.09
_exptl_crystal_size_min 0.06
_refine_diff_density_max 0.873
_refine_diff_density_min -0.655
_refine_diff_density_rms 0.095
_refine_ls_extinction_method none
_refine_ls_goodness_of_fit_ref 1.090
_refine_ls_hydrogen_treatment constr
_refine_ls_matrix_type full
_refine_ls_number_parameters 223
_refine_ls_number_reflns 3092
_refine_ls_number_restraints 9
_refine_ls_restrained_S_all 1.113
_refine_ls_R_factor_all 0.0613
_refine_ls_R_factor_gt 0.0601
_refine_ls_shift/su_max 0.000
_refine_ls_shift/su_mean 0.000
_refine_ls_structure_factor_coef Fsqd
_refine_ls_weighting_details 'w=1/[\s^2^(Fo^2^)+(0.1153P)^2^+18.7110P] where P=(Fo^2^+2Fc^2^)/3'
_refine_ls_weighting_scheme calc
_refine_ls_wR_factor_gt 0.1820
_refine_ls_wR_factor_ref 0.1831
_reflns_Friedel_coverage 0.000
_reflns_number_gt 2962
_reflns_number_total 3092
_reflns_threshold_expression 'I > 2\s(I)'
_cod_data_source_file c5dt00011d2.cif
_cod_data_source_block 55crw
_cod_depositor_comments 'Adding full bibliography for 7035103--7035111.cif.'
_cod_original_cell_volume 6532.2(3)
_cod_database_code 7035110
_shelx_space_group_comment
;
The symmetry employed for this shelxl refinement is uniquely defined
by the following loop, which should always be used as a source of
symmetry information in preference to the above space-group names.
They are only intended as comments.
;
_reflns_odcompleteness_completeness 99.93
_reflns_odcompleteness_iscentric 1
_reflns_odcompleteness_theta 66.97
_olex2_refinement_description
;
1. Others
 Fixed Sof: O16(0.5)
 Fixed Uiso: H1(0.027) H6(0.03) H5(0.03) H3(0.03) H14(0.052) H31A(0.043)
 H31B(0.043) H31C(0.043) H2(0.031) H51A(0.048) H51B(0.048) H51C(0.048)
 H10(0.142) H11A(0.127) H11B(0.127) H11C(0.127) H12(0.294) H15A(0.109)
 H15B(0.109) H15C(0.109) H13A(0.155) H13B(0.155) H13C(0.155)
 Fixed X: Cu1(0.5) H1(0.1925) H6(0.3969) H5(0.3405) H3(0.3138) H14(0.3679)
 H31A(0.1591) H31B(0.2029) H31C(0.2065) H2(0.3704) H51A(0.3659) H51B(0.3877)
 H51C(0.3525) H10(0.5244) H11A(0.432) H11B(0.4546) H11C(0.4634) H12(0.4294)
 H15A(0.4536) H15B(0.44) H15C(0.3939) H13A(0.4432) H13B(0.4681) H13C(0.4283)
 Fixed Y: Cu1(0.5) H1(0.6441) H6(0.6164) H5(0.661) H3(0.5116) H14(0.6346)
 H31A(0.5685) H31B(0.5444) H31C(0.5264) H2(0.4672) H51A(0.7234) H51B(0.68)
 H51C(0.7331) H10(0.5768) H11A(0.5821) H11B(0.5652) H11C(0.5242) H12(0.6232)
 H15A(0.6926) H15B(0.6353) H15C(0.6831) H13A(0.6942) H13B(0.6448) H13C(0.6901)
 Fixed Z: Cu1(0.5) H1(-0.174) H6(0.3047) H5(0.1712) H3(0.0154) H14(0.5945)
 H31A(-0.0434) H31B(0.0447) H31C(-0.0837) H2(0.1489) H51A(-0.1259) H51B(-
 0.0347) H51C(0.0035) H10(-0.1635) H11A(-0.1196) H11B(0.0013) H11C(-0.1024)
 H12(0.5239) H15A(0.6417) H15B(0.7037) H15C(0.6973) H13A(0.5028) H13B(0.5768)
 H13C(0.6328)
;
_olex2_submission_special_instructions 'No special instructions were received'

loop_
_space_group_symop_operation_xyz
'x, y, z'
'-y+3/4, x+1/4, z+1/4'
'-x, -y+1/2, z'
'y+1/4, -x+1/4, z+1/4'
'x+1/2, y+1/2, z+1/2'
'-y+5/4, x+3/4, z+3/4'
'-x+1/2, -y+1, z+1/2'
'y+3/4, -x+3/4, z+3/4'
'-x, -y, -z'
'y-3/4, -x-1/4, -z-1/4'
'x, y-1/2, -z'
'-y-1/4, x-1/4, -z-1/4'
'-x+1/2, -y+1/2, -z+1/2'
'y-1/4, -x+1/4, -z+1/4'
'x+1/2, y, -z+1/2'
'-y+1/4, x+1/4, -z+1/4'

loop_
_atom_site_label
_atom_site_type_symbol
_atom_site_fract_x
_atom_site_fract_y
_atom_site_fract_z
_atom_site_U_iso_or_equiv
_atom_site_adp_type
_atom_site_occupancy
_atom_site_site_symmetry_order
_atom_site_calc_flag
_atom_site_refinement_flags_posn
_atom_site_refinement_flags_adp
_atom_site_refinement_flags_occupancy
_atom_site_disorder_assembly
_atom_site_disorder_group
Cu1 Cu 0.5000 0.5000 0.5000 0.0190(2) Uani 1 2 d S T P . .
O2 O 0.44780(8) 0.54079(8) 0.40323(16) 0.0245(4) Uani 1 1 d . . . . .
N1 N 0.22301(10) 0.64478(10) -0.1339(2) 0.0224(5) Uani 1 1 d . . . . .
H1 H 0.1925 0.6441 -0.1740 0.027 Uiso 1 1 calc R . . . .
O1 O 0.44309(9) 0.45846(9) 0.3128(2) 0.0355(5) Uani 1 1 d . . . . .
N2 N 0.26353(10) 0.68570(9) -0.14265(19) 0.0215(5) Uani 1 1 d . . . . .
C6 C 0.38055(13) 0.59547(12) 0.2462(2) 0.0247(6) Uani 1 1 d . . . . .
H6 H 0.3969 0.6164 0.3047 0.030 Uiso 1 1 calc R . . . .
C4' C 0.28826(12) 0.62130(12) -0.0104(2) 0.0216(6) Uani 1 1 d . . . . .
C1 C 0.39024(12) 0.53725(13) 0.2394(2) 0.0236(6) Uani 1 1 d . . . . .
C5 C 0.34672(12) 0.62218(12) 0.1659(2) 0.0250(6) Uani 1 1 d . . . . .
H5 H 0.3405 0.6610 0.1712 0.030 Uiso 1 1 calc R . . . .
C4 C 0.32190(11) 0.59147(12) 0.0773(2) 0.0220(6) Uani 1 1 d . . . . .
C5' C 0.30365(11) 0.67170(12) -0.0675(2) 0.0221(6) Uani 1 1 d . . . . .
C3' C 0.23619(12) 0.60576(12) -0.0558(2) 0.0222(6) Uani 1 1 d . . . . .
C3 C 0.33081(12) 0.53286(12) 0.0727(2) 0.0253(6) Uani 1 1 d . . . . .
H3 H 0.3138 0.5116 0.0154 0.030 Uiso 1 1 calc R . . . .
O14 O 0.38918(18) 0.6358(2) 0.5393(7) 0.0349(18) Uani 0.571(18) 1 d D . . A 2
H14 H 0.3679 0.6346 0.5945 0.052 Uiso 0.571(18) 1 calc GR . . A 2
C7 C 0.42944(11) 0.50933(12) 0.3238(2) 0.0237(6) Uani 1 1 d . . . . .
C31 C 0.19775(13) 0.55692(13) -0.0325(3) 0.0287(6) Uani 1 1 d . . . . .
H31A H 0.1591 0.5685 -0.0434 0.043 Uiso 1 1 calc GR . . . .
H31B H 0.2029 0.5444 0.0447 0.043 Uiso 1 1 calc GR . . . .
H31C H 0.2065 0.5264 -0.0837 0.043 Uiso 1 1 calc GR . . . .
C2 C 0.36469(12) 0.50619(12) 0.1530(2) 0.0260(6) Uani 1 1 d . . . . .
H2 H 0.3704 0.4672 0.1489 0.031 Uiso 1 1 calc R . . . .
C51 C 0.35723(13) 0.70504(13) -0.0551(3) 0.0321(7) Uani 1 1 d . . . . .
H51A H 0.3659 0.7234 -0.1259 0.048 Uiso 1 1 calc GR . . . .
H51B H 0.3877 0.6800 -0.0347 0.048 Uiso 1 1 calc GR . . . .
H51C H 0.3525 0.7331 0.0035 0.048 Uiso 1 1 calc GR . . . .
O10 O 0.51212(18) 0.5887(2) -0.1027(4) 0.0946(13) Uani 1 1 d D . . . .
H10 H 0.5244 0.5768 -0.1635 0.142 Uiso 1 1 calc GR . . . .
C11 C 0.4618(2) 0.5632(3) -0.0791(6) 0.0850(18) Uani 1 1 d D . . . .
H11A H 0.4320 0.5821 -0.1196 0.127 Uiso 1 1 calc GR . . . .
H11B H 0.4546 0.5652 0.0013 0.127 Uiso 1 1 calc GR . . . .
H11C H 0.4634 0.5242 -0.1024 0.127 Uiso 1 1 calc GR . . . .
O16 O 0.4619(8) 0.7331(7) 0.337(2) 0.235(9) Uani 0.5 1 d . U . . .
O12 O 0.4044(14) 0.6422(7) 0.5538(12) 0.196(13) Uani 0.429(18) 1 d D . . A 1
H12 H 0.4294 0.6232 0.5239 0.294 Uiso 0.429(18) 1 calc GR . . A 1
C15 C 0.4246(6) 0.6652(5) 0.6574(17) 0.072(5) Uani 0.429(18) 1 d D . . A 1
H15A H 0.4536 0.6926 0.6417 0.109 Uiso 0.429(18) 1 calc GR . . A 1
H15B H 0.4400 0.6353 0.7037 0.109 Uiso 0.429(18) 1 calc GR . . A 1
H15C H 0.3939 0.6831 0.6973 0.109 Uiso 0.429(18) 1 calc GR . . A 1
C13 C 0.4357(3) 0.6687(6) 0.565(2) 0.103(6) Uani 0.571(18) 1 d D . . A 2
H13A H 0.4432 0.6942 0.5028 0.155 Uiso 0.571(18) 1 calc GR . . A 2
H13B H 0.4681 0.6448 0.5768 0.155 Uiso 0.571(18) 1 calc GR . . A 2
H13C H 0.4283 0.6901 0.6328 0.155 Uiso 0.571(18) 1 calc GR . . A 2

loop_
_atom_site_aniso_label
_atom_site_aniso_U_11
_atom_site_aniso_U_22
_atom_site_aniso_U_33
_atom_site_aniso_U_23
_atom_site_aniso_U_13
_atom_site_aniso_U_12
Cu1 0.0182(3) 0.0228(3) 0.0160(4) 0.0055(2) 0.00032(19) 0.00149(19)
O2 0.0239(10) 0.0302(10) 0.0193(9) 0.0067(8) 0.0000(8) 0.0036(7)
N1 0.0219(11) 0.0244(11) 0.0209(11) 0.0023(9) -0.0048(9) -0.0030(9)
O1 0.0329(11) 0.0262(11) 0.0473(13) 0.0081(9) -0.0115(10) 0.0026(8)
N2 0.0238(11) 0.0195(11) 0.0211(11) 0.0013(9) -0.0055(9) -0.0019(8)
C6 0.0270(14) 0.0257(14) 0.0216(14) 0.0018(10) -0.0034(10) 0.0002(11)
C4' 0.0238(13) 0.0222(13) 0.0187(12) -0.0004(10) -0.0008(10) 0.0020(10)
C1 0.0216(13) 0.0271(14) 0.0220(13) 0.0056(11) 0.0011(10) 0.0020(10)
C5 0.0291(14) 0.0220(13) 0.0239(14) 0.0012(11) -0.0032(11) 0.0034(10)
C4 0.0214(12) 0.0258(13) 0.0188(12) 0.0038(10) -0.0002(10) 0.0022(10)
C5' 0.0231(13) 0.0230(13) 0.0202(12) 0.0003(10) -0.0037(10) -0.0004(10)
C3' 0.0249(13) 0.0227(13) 0.0190(12) -0.0003(10) -0.0004(10) 0.0015(10)
C3 0.0284(14) 0.0255(14) 0.0220(13) -0.0018(11) -0.0040(11) 0.0003(11)
O14 0.019(3) 0.019(2) 0.067(4) 0.009(2) 0.011(2) 0.0073(15)
C7 0.0198(12) 0.0278(14) 0.0236(14) 0.0078(11) 0.0005(10) -0.0004(10)
C31 0.0284(14) 0.0293(15) 0.0283(14) 0.0050(12) -0.0017(12) -0.0051(11)
C2 0.0291(14) 0.0242(13) 0.0247(14) 0.0030(11) -0.0022(11) 0.0036(11)
C51 0.0267(14) 0.0310(15) 0.0386(17) 0.0095(13) -0.0124(13) -0.0054(11)
O10 0.075(3) 0.119(4) 0.089(3) -0.021(3) 0.010(2) -0.013(2)
C11 0.058(3) 0.100(4) 0.097(4) -0.020(4) 0.016(3) -0.011(3)
O16 0.231(14) 0.151(12) 0.322(18) -0.046(12) 0.014(14) 0.096(11)
O12 0.45(4) 0.053(7) 0.080(10) -0.003(7) 0.099(17) -0.087(15)
C15 0.050(7) 0.055(7) 0.112(13) 0.000(7) -0.003(8) 0.003(5)
C13 0.033(4) 0.085(8) 0.192(19) -0.068(10) 0.014(7) -0.019(4)

loop_
_atom_type_symbol
_atom_type_description
_atom_type_scat_dispersion_real
_atom_type_scat_dispersion_imag
_atom_type_scat_source
C C 0.0181 0.0091 'International Tables Vol C Tables 4.2.6.8 and 6.1.1.4'
H H 0.0000 0.0000 'International Tables Vol C Tables 4.2.6.8 and 6.1.1.4'
Cu Cu -1.9646 0.5888 'International Tables Vol C Tables 4.2.6.8 and 6.1.1.4'
N N 0.0311 0.0180 'International Tables Vol C Tables 4.2.6.8 and 6.1.1.4'
O O 0.0492 0.0322 'International Tables Vol C Tables 4.2.6.8 and 6.1.1.4'

loop_
_geom_angle_atom_site_label_1
_geom_angle_atom_site_label_2
_geom_angle_atom_site_label_3
_geom_angle
_geom_angle_site_symmetry_1
_geom_angle_site_symmetry_3
O2 Cu1 O2 180.0 9_666 .
O2 Cu1 N2 88.07(9) 9_666 16_655
O2 Cu1 N2 91.93(9) . 16_655
O2 Cu1 N2 88.07(9) . 8_455
O2 Cu1 N2 91.93(9) 9_666 8_455
N2 Cu1 N2 180.00(13) 16_655 8_455
C7 O2 Cu1 110.99(17) . .
N2 N1 H1 123.9 . .
C3' N1 H1 123.9 . .
C3' N1 N2 112.1(2) . .
N1 N2 Cu1 118.27(17) . 2_554
C5' N2 Cu1 135.87(19) . 2_554
C5' N2 N1 105.8(2) . .
C1 C6 H6 119.9 . .
C5 C6 H6 119.9 . .
C5 C6 C1 120.2(3) . .
C5' C4' C4 126.4(3) . .
C3' C4' C4 128.1(3) . .
C3' C4' C5' 105.6(2) . .
C6 C1 C7 119.6(3) . .
C2 C1 C6 119.3(3) . .
C2 C1 C7 121.1(3) . .
C6 C5 H5 119.6 . .
C6 C5 C4 120.8(3) . .
C4 C5 H5 119.6 . .
C5 C4 C4' 119.8(2) . .
C5 C4 C3 118.5(2) . .
C3 C4 C4' 121.6(2) . .
N2 C5' C4' 109.8(2) . .
N2 C5' C51 122.2(2) . .
C4' C5' C51 127.9(2) . .
N1 C3' C4' 106.7(2) . .
N1 C3' C31 121.1(2) . .
C4' C3' C31 132.2(3) . .
C4 C3 H3 119.7 . .
C2 C3 C4 120.6(3) . .
C2 C3 H3 119.7 . .
C13 O14 H14 109.5 . .
O2 C7 C1 115.9(2) . .
O1 C7 O2 123.4(3) . .
O1 C7 C1 120.7(3) . .
C3' C31 H31A 109.5 . .
C3' C31 H31B 109.5 . .
C3' C31 H31C 109.5 . .
H31A C31 H31B 109.5 . .
H31A C31 H31C 109.5 . .
H31B C31 H31C 109.5 . .
C1 C2 H2 119.8 . .
C3 C2 C1 120.5(3) . .
C3 C2 H2 119.8 . .
C5' C51 H51A 109.5 . .
C5' C51 H51B 109.5 . .
C5' C51 H51C 109.5 . .
H51A C51 H51B 109.5 . .
H51A C51 H51C 109.5 . .
H51B C51 H51C 109.5 . .
C11 O10 H10 109.5 . .
O10 C11 H11A 109.5 . .
O10 C11 H11B 109.5 . .
O10 C11 H11C 109.5 . .
H11A C11 H11B 109.5 . .
H11A C11 H11C 109.5 . .
H11B C11 H11C 109.5 . .
C15 O12 H12 109.5 . .
O12 C15 H15A 109.5 . .
O12 C15 H15B 109.5 . .
O12 C15 H15C 109.5 . .
H15A C15 H15B 109.5 . .
H15A C15 H15C 109.5 . .
H15B C15 H15C 109.5 . .
O14 C13 H13A 109.5 . .
O14 C13 H13B 109.5 . .
O14 C13 H13C 109.5 . .
H13A C13 H13B 109.5 . .
H13A C13 H13C 109.5 . .
H13B C13 H13C 109.5 . .

loop_
_geom_bond_atom_site_label_1
_geom_bond_atom_site_label_2
_geom_bond_distance
_geom_bond_site_symmetry_2
Cu1 O2 1.9320(19) 9_666
Cu1 O2 1.9320(18) .
Cu1 N2 1.998(2) 16_655
Cu1 N2 1.998(2) 8_455
O2 C7 1.268(4) .
N1 H1 0.8600 .
N1 N2 1.363(3) .
N1 C3' 1.336(4) .
O1 C7 1.249(4) .
N2 Cu1 1.998(2) 2_554
N2 C5' 1.335(4) .
C6 H6 0.9300 .
C6 C1 1.395(4) .
C6 C5 1.386(4) .
C4' C4 1.478(4) .
C4' C5' 1.412(4) .
C4' C3' 1.388(4) .
C1 C7 1.507(4) .
C1 C2 1.389(4) .
C5 H5 0.9300 .
C5 C4 1.397(4) .
C4 C3 1.400(4) .
C5' C51 1.496(4) .
C3' C31 1.492(4) .
C3 H3 0.9300 .
C3 C2 1.386(4) .
O14 H14 0.8200 .
O14 C13 1.379(8) .
C31 H31A 0.9600 .
C31 H31B 0.9600 .
C31 H31C 0.9600 .
C2 H2 0.9300 .
C51 H51A 0.9600 .
C51 H51B 0.9600 .
C51 H51C 0.9600 .
O10 H10 0.8200 .
O10 C11 1.359(5) .
C11 H11A 0.9600 .
C11 H11B 0.9600 .
C11 H11C 0.9600 .
O12 H12 0.8200 .
O12 C15 1.414(10) .
C15 H15A 0.9600 .
C15 H15B 0.9600 .
C15 H15C 0.9600 .
C13 H13A 0.9600 .
C13 H13B 0.9600 .
C13 H13C 0.9600 .

loop_
_geom_torsion_atom_site_label_1
_geom_torsion_atom_site_label_2
_geom_torsion_atom_site_label_3
_geom_torsion_atom_site_label_4
_geom_torsion
_geom_torsion_site_symmetry_1
_geom_torsion_site_symmetry_4
Cu1 O2 C7 O1 1.3(3) . .
Cu1 O2 C7 C1 -177.38(18) . .
Cu1 N2 C5' C4' 176.7(2) 2_554 .
Cu1 N2 C5' C51 -6.2(4) 2_554 .
N1 N2 C5' C4' 0.0(3) . .
N1 N2 C5' C51 177.0(3) . .
N2 N1 C3' C4' -0.2(3) . .
N2 N1 C3' C31 -179.8(2) . .
C6 C1 C7 O2 5.8(4) . .
C6 C1 C7 O1 -173.0(3) . .
C6 C1 C2 C3 1.3(4) . .
C6 C5 C4 C4' -177.1(3) . .
C6 C5 C4 C3 1.5(4) . .
C4' C4 C3 C2 177.0(3) . .
C1 C6 C5 C4 -0.1(4) . .
C5 C6 C1 C7 177.0(3) . .
C5 C6 C1 C2 -1.4(4) . .
C5 C4 C3 C2 -1.6(4) . .
C4 C4' C5' N2 178.7(3) . .
C4 C4' C5' C51 1.9(5) . .
C4 C4' C3' N1 -178.6(3) . .
C4 C4' C3' C31 0.9(5) . .
C4 C3 C2 C1 0.2(4) . .
C5' C4' C4 C5 45.9(4) . .
C5' C4' C4 C3 -132.6(3) . .
C5' C4' C3' N1 0.2(3) . .
C5' C4' C3' C31 179.7(3) . .
C3' N1 N2 Cu1 -177.24(18) . 2_554
C3' N1 N2 C5' 0.2(3) . .
C3' C4' C4 C5 -135.5(3) . .
C3' C4' C4 C3 46.0(4) . .
C3' C4' C5' N2 -0.1(3) . .
C3' C4' C5' C51 -177.0(3) . .
C7 C1 C2 C3 -177.0(3) . .
C2 C1 C7 O2 -175.9(2) . .
C2 C1 C7 O1 5.3(4) . .
